data_2242434
loop_
_publ_author_name
'Vella-Zarb, L.'
'Baisch, U.'

_publ_section_title
;
 Crystal water as the molecular glue for obtaining different co-crystal
 ratios: the case of gallic acid tris-caffeine hexahydrate
;
_journal_coeditor_code LH5871
_journal_issue 4
_journal_name_full 'Acta Crystallographica Section E'
_journal_page_first 559
_journal_page_last 562
_journal_paper_doi 10.1107/S2056989018004528
_journal_volume 74
_journal_year 2018
_chemical_formula_iupac 'C7 H6 O5, 3C8 H10 N4 O2, 6H2 O'
_chemical_formula_moiety 'C7 H6 O5, 3(C8 H10 N4 O2), 6(H2 O)'
_chemical_formula_sum 'C31 H48 N12 O17'
_chemical_formula_weight 860.81
_chemical_name_systematic 'Gallic Acid Tris-Caffeine hexahydrate'
_space_group_crystal_system monoclinic
_space_group_IT_number 7
_space_group_name_Hall 'P -2yc'
_space_group_name_H-M_alt 'P 1 c 1'
_symmetry_space_group_name_Hall 'P -2yc'
_symmetry_space_group_name_H-M 'P 1 c 1'
_atom_sites_solution_hydrogens mixed
_atom_sites_solution_primary dual
_audit_creation_method
;
Olex2 1.2
(compiled 2017.08.10 svn.r3458 for OlexSys, GUI svn.r5381)
;
_cell_angle_alpha 90
_cell_angle_beta 110.865(2)
_cell_angle_gamma 90
_cell_formula_units_Z 2
_cell_length_a 16.5434(3)
_cell_length_b 6.79456(11)
_cell_length_c 18.1390(4)
_cell_measurement_reflns_used 27647
_cell_measurement_temperature 150.15
_cell_measurement_theta_max 29.6159
_cell_measurement_theta_min 2.9980
_cell_volume 1905.21(7)
_computing_cell_refinement
;
CrysAlisPro (Rigaku OD, 2015)
;
_computing_data_collection
;
CrysAlisPro (Rigaku OD, 2015)
;
_computing_data_reduction
;
CrysAlisPro (Rigaku OD, 2015)
;
_computing_molecular_graphics
;
DIAMOND (Brandenburg, 1999)
;
_computing_publication_material
;
<i>OLEX2</i> (Dolomanov <i>et al.</i>,  2009)
;
_computing_structure_refinement
;
SHELXL (Sheldrick, 2015b)
;
_computing_structure_solution
;
SHELXT (Sheldrick, 2015a)
;
_diffrn_ambient_temperature 150.15
_diffrn_detector_area_resol_mean 10.3968
_diffrn_measured_fraction_theta_full 0.999
_diffrn_measured_fraction_theta_max 0.935
_diffrn_measurement_device 'four-circle diffractometer'
_diffrn_measurement_device_type 'Rigaku Oxford Diffraction Xcalibur, Atlas, Gemini ultra'
_diffrn_measurement_method '\w scans'
_diffrn_radiation_type MoK\a
_diffrn_radiation_wavelength 0.71073
_diffrn_reflns_av_R_equivalents 0.0286
_diffrn_reflns_limit_h_max 22
_diffrn_reflns_limit_h_min -21
_diffrn_reflns_limit_k_max 9
_diffrn_reflns_limit_k_min -9
_diffrn_reflns_limit_l_max 24
_diffrn_reflns_limit_l_min -25
_diffrn_reflns_number 38532
_diffrn_reflns_theta_full 25.000
_diffrn_reflns_theta_max 29.616
_diffrn_reflns_theta_min 2.998
_exptl_absorpt_coefficient_mu 0.123
_exptl_absorpt_correction_T_max 0.994
_exptl_absorpt_correction_T_min 0.946
_exptl_absorpt_correction_type analytical
_exptl_absorpt_process_details
;
(CrysAlisPro; Rigaku OD, 2015)
;
_exptl_crystal_colour 'clear colourless'
_exptl_crystal_density_diffrn 1.501
_exptl_crystal_description plate
_exptl_crystal_F_000 908
_exptl_crystal_size_max 0.656
_exptl_crystal_size_mid 0.369
_exptl_crystal_size_min 0.062
_refine_diff_density_max 0.244
_refine_diff_density_min -0.226
_refine_ls_abs_structure_details
;
Flack <i>x</i> determined using 4000 quotients
[(<i>I</i>^+^)-(<i>I</i>^-^)]/[(<i>I</i>^+^)+(<i>I</i>^-^)]
(Parsons <i>et al.</i>,  2013)
;
_refine_ls_abs_structure_Flack -0.1(2)
_refine_ls_extinction_method none
_refine_ls_goodness_of_fit_ref 1.043
_refine_ls_hydrogen_treatment mixed
_refine_ls_matrix_type full
_refine_ls_number_parameters 645
_refine_ls_number_reflns 9519
_refine_ls_number_restraints 2
_refine_ls_restrained_S_all 1.043
_refine_ls_R_factor_all 0.0372
_refine_ls_R_factor_gt 0.0330
_refine_ls_shift/su_max 0.000
_refine_ls_shift/su_mean 0.000
_refine_ls_structure_factor_coef Fsqd
_refine_ls_weighting_details 'w=1/[\s^2^(Fo^2^)+(0.0510P)^2^+0.2608P] where P=(Fo^2^+2Fc^2^)/3'
_refine_ls_weighting_scheme calc
_refine_ls_wR_factor_gt 0.0812
_refine_ls_wR_factor_ref 0.0864
_reflns_number_gt 8931
_reflns_number_total 9519
_reflns_threshold_expression 'I > 2\s(I)'
_cod_data_source_file lh5871sup1.cif
_cod_data_source_block I
_cod_database_code 2242434
_shelx_space_group_comment
;
The symmetry employed for this shelxl refinement is uniquely defined
by the following loop, which should always be used as a source of
symmetry information in preference to the above space-group names.
They are only intended as comments.
;

loop_
_space_group_symop_operation_xyz
'x, y, z'
'x, -y, z+1/2'

loop_
_atom_site_type_symbol
_atom_site_label
_atom_site_fract_x
_atom_site_fract_y
_atom_site_fract_z
_atom_site_U_iso_or_equiv
_atom_site_adp_type
_atom_site_calc_flag
_atom_site_occupancy
O O12 0.64601(10) 0.3426(2) 0.43298(9) 0.0237(3) Uani d 1
O O74 0.39816(11) 0.9622(2) 0.29064(9) 0.0249(3) Uani d 1
O O10 0.53021(10) 0.3054(3) 0.63346(9) 0.0250(3) Uani d 1
O O72 0.66076(10) 0.8227(3) 0.48111(10) 0.0279(3) Uani d 1
O O102 0.71299(11) 0.3149(3) 0.74098(9) 0.0259(3) Uani d 1
O O11 0.66635(9) 0.2955(2) 0.58370(9) 0.0241(3) Uani d 1
O O32 0.19013(10) 0.3831(2) 0.67800(9) 0.0257(3) Uani d 1
O O34 -0.00090(10) 0.4828(2) 0.42738(9) 0.0259(3) Uani d 1
O O54 1.06258(11) 0.9604(3) 0.70872(10) 0.0289(3) Uani d 1
O O1 0.33315(11) 0.4973(3) 0.29402(10) 0.0292(4) Uani d 1
O O100 0.61941(12) 0.6181(3) 0.77785(10) 0.0266(3) Uani d 1
O O105 0.44257(11) 0.7234(3) 0.69929(10) 0.0288(3) Uani d 1
O O52 1.14078(10) 0.9016(3) 0.49147(10) 0.0300(4) Uani d 1
O O2 0.27018(10) 0.4707(3) 0.38411(10) 0.0300(4) Uani d 1
O O104 0.38756(11) 0.3238(3) 0.66710(11) 0.0312(4) Uani d 1
O O101 0.74791(12) 0.9351(3) 0.79622(11) 0.0325(4) Uani d 1
N N27 0.09392(11) 0.4384(3) 0.55358(11) 0.0200(3) Uani d 1
N N41 0.88046(12) 1.0593(3) 0.59097(11) 0.0210(3) Uani d 1
N N23 -0.09763(11) 0.5534(3) 0.63666(10) 0.0203(3) Uani d 1
N N67 0.52922(11) 0.8905(3) 0.38714(11) 0.0201(3) Uani d 1
N N21 -0.13658(11) 0.5677(3) 0.50514(10) 0.0187(3) Uani d 1
N N61 0.32462(12) 0.9330(3) 0.42452(11) 0.0216(4) Uani d 1
N N63 0.41353(12) 0.8759(3) 0.54870(11) 0.0221(4) Uani d 1
O O103 0.86742(14) 0.4935(4) 0.77642(12) 0.0486(6) Uani d 1
N N45 1.00201(12) 0.9877(3) 0.46922(11) 0.0213(4) Uani d 1
N N47 1.10076(11) 0.9323(3) 0.59887(11) 0.0221(4) Uani d 1
N N43 0.85646(11) 1.0770(3) 0.46163(11) 0.0223(4) Uani d 1
N N25 0.05332(11) 0.4685(3) 0.66583(10) 0.0200(3) Uani d 1
N N65 0.54639(11) 0.8526(3) 0.52143(10) 0.0193(3) Uani d 1
C C9 0.49273(13) 0.4032(3) 0.39853(12) 0.0182(4) Uani d 1
C C28 0.01160(13) 0.4814(3) 0.49805(12) 0.0185(4) Uani d 1
C C68 0.43992(14) 0.9264(3) 0.36060(12) 0.0193(4) Uani d 1
C C64 0.45928(13) 0.8801(3) 0.49996(12) 0.0188(4) Uani d 1
C C5 0.43204(13) 0.3818(3) 0.50144(12) 0.0185(4) Uani d 1
C C22 -0.16156(14) 0.5854(3) 0.56754(12) 0.0204(4) Uani d 1
C C4 0.42193(13) 0.4139(3) 0.42310(12) 0.0180(4) Uani d 1
C C26 0.11628(13) 0.4278(3) 0.63532(12) 0.0198(4) Uani d 1
C C3 0.33445(14) 0.4627(3) 0.36677(12) 0.0202(4) Uani d 1
C C42 0.82336(14) 1.0955(3) 0.51858(13) 0.0227(4) Uani d 1
C C62 0.33233(14) 0.9082(3) 0.49978(13) 0.0241(4) Uani d 1
C C6 0.51354(13) 0.3398(3) 0.55560(12) 0.0189(4) Uani d 1
C C29 -0.04957(13) 0.5192(3) 0.53528(12) 0.0181(4) Uani d 1
C C24 -0.02878(13) 0.5128(3) 0.61509(12) 0.0182(4) Uani d 1
C C8 0.57394(13) 0.3606(3) 0.45261(12) 0.0184(4) Uani d 1
C C69 0.40732(13) 0.9150(3) 0.42277(12) 0.0185(4) Uani d 1
C C7 0.58546(13) 0.3319(3) 0.53187(12) 0.0183(4) Uani d 1
C C49 0.95774(13) 1.0134(3) 0.58130(13) 0.0190(4) Uani d 1
C C48 1.04131(14) 0.9686(3) 0.63709(13) 0.0217(4) Uani d 1
C C46 1.08429(14) 0.9386(3) 0.51791(13) 0.0219(4) Uani d 1
C C30 -0.19092(13) 0.5917(3) 0.42252(12) 0.0208(4) Uani d 1
H H30A -0.195314 0.465826 0.394977 0.031 Uiso calc 1
H H30B -0.165253 0.690518 0.398138 0.031 Uiso calc 1
H H30C -0.248743 0.634908 0.418844 0.031 Uiso calc 1
C C44 0.94005(13) 1.0249(3) 0.50165(12) 0.0197(4) Uani d 1
C C66 0.58361(14) 0.8529(3) 0.46485(13) 0.0206(4) Uani d 1
C C71 0.60075(14) 0.8227(3) 0.60429(13) 0.0258(4) Uani d 1
H H71A 0.578830 0.903248 0.637924 0.039 Uiso calc 1
H H71B 0.660364 0.861399 0.612352 0.039 Uiso calc 1
H H71C 0.599411 0.683589 0.618036 0.039 Uiso calc 1
C C31 0.07288(15) 0.4634(4) 0.75120(13) 0.0263(4) Uani d 1
H H31A 0.049780 0.341920 0.765162 0.039 Uiso calc 1
H H31B 0.046261 0.577200 0.766781 0.039 Uiso calc 1
H H31C 0.135692 0.467660 0.778760 0.039 Uiso calc 1
C C51 0.98219(16) 0.9950(4) 0.38378(14) 0.0280(5) Uani d 1
H H51A 1.028745 1.063988 0.372886 0.042 Uiso calc 1
H H51B 0.927512 1.065112 0.358458 0.042 Uiso calc 1
H H51C 0.977081 0.860691 0.362901 0.042 Uiso calc 1
C C50 0.86261(17) 1.0583(4) 0.66409(15) 0.0284(5) Uani d 1
C C33 0.16380(14) 0.4060(4) 0.52176(14) 0.0259(5) Uani d 1
H H33A 0.148733 0.294353 0.485177 0.039 Uiso calc 1
H H33B 0.218050 0.377880 0.565271 0.039 Uiso calc 1
H H33C 0.170850 0.524415 0.493788 0.039 Uiso calc 1
C C53 1.19054(14) 0.8887(4) 0.64940(15) 0.0301(5) Uani d 1
H H53A 1.225454 1.008608 0.656930 0.045 Uiso calc 1
H H53B 1.214230 0.787698 0.624216 0.045 Uiso calc 1
H H53C 1.191737 0.840579 0.700719 0.045 Uiso calc 1
C C73 0.57111(16) 0.8896(4) 0.32820(15) 0.0292(5) Uani d 1
H H73A 0.573261 0.754593 0.309962 0.044 Uiso calc 1
H H73B 0.630055 0.941262 0.351905 0.044 Uiso calc 1
H H73C 0.538002 0.972313 0.283348 0.044 Uiso calc 1
H H5 0.3845(19) 0.391(4) 0.5203(16) 0.022(6) Uiso d 1
H H9 0.4873(17) 0.424(4) 0.3426(16) 0.017(6) Uiso d 1
H H22 -0.220(2) 0.629(4) 0.5596(17) 0.030(7) Uiso d 1
H H1 0.282(2) 0.521(5) 0.2629(19) 0.035(8) Uiso d 1
H H12 0.631(2) 0.369(4) 0.3832(19) 0.031(7) Uiso d 1
H H62 0.284(2) 0.912(5) 0.5170(18) 0.035(8) Uiso d 1
H H10 0.482(3) 0.308(6) 0.641(2) 0.061(11) Uiso d 1
C C70 0.24418(15) 0.9659(4) 0.35795(14) 0.0265(4) Uani d 1
H H70A 0.194877 0.947555 0.375199 0.040 Uiso calc 1
H H70B 0.240186 0.871975 0.315813 0.040 Uiso calc 1
H H70C 0.243510 1.100411 0.338199 0.040 Uiso calc 1
H H42 0.767(2) 1.131(4) 0.5092(18) 0.033(7) Uiso d 1
H H11 0.669(2) 0.304(5) 0.630(2) 0.041(9) Uiso d 1
H H10G 0.392(2) 0.449(5) 0.6864(19) 0.036(8) Uiso d 1
H H10E 0.425(3) 0.802(6) 0.728(3) 0.062(11) Uiso d 1
H H10F 0.436(2) 0.781(6) 0.654(2) 0.053(10) Uiso d 1
H H10A 0.718(2) 0.192(6) 0.760(2) 0.056(10) Uiso d 1
H H10I 0.781(2) 0.915(5) 0.850(2) 0.039(8) Uiso d 1
H H10C 0.568(3) 0.622(6) 0.746(2) 0.055(11) Uiso d 1
H H10D 0.634(2) 0.518(5) 0.7604(19) 0.034(8) Uiso d 1
H H10B 0.763(2) 0.367(5) 0.7558(19) 0.033(8) Uiso d 1
H H10K 0.905(3) 0.515(7) 0.816(3) 0.076(14) Uiso d 1
H H10L 0.881(3) 0.528(6) 0.738(3) 0.072(13) Uiso d 1
H H10H 0.389(3) 0.243(7) 0.709(3) 0.077(13) Uiso d 1
H H10J 0.714(3) 0.832(6) 0.788(2) 0.057(11) Uiso d 1
H H50A 0.868(2) 0.928(5) 0.683(2) 0.044(9) Uiso d 1
H H50B 0.803(3) 1.094(6) 0.651(2) 0.063(11) Uiso d 1
H H50C 0.902(3) 1.156(5) 0.701(2) 0.055(10) Uiso d 1

loop_
_atom_site_aniso_label
_atom_site_aniso_U_11
_atom_site_aniso_U_22
_atom_site_aniso_U_33
_atom_site_aniso_U_12
_atom_site_aniso_U_13
_atom_site_aniso_U_23
O12 0.0148(7) 0.0379(8) 0.0204(7) 0.0037(6) 0.0089(6) 0.0030(6)
O74 0.0245(8) 0.0298(7) 0.0219(7) -0.0003(6) 0.0102(6) 0.0024(6)
O10 0.0172(7) 0.0413(9) 0.0174(7) 0.0025(6) 0.0073(6) 0.0042(6)
O72 0.0165(7) 0.0332(8) 0.0358(9) 0.0021(6) 0.0117(6) -0.0004(7)
O102 0.0174(8) 0.0367(9) 0.0231(7) -0.0010(7) 0.0065(6) -0.0007(7)
O11 0.0138(7) 0.0391(9) 0.0191(7) 0.0056(6) 0.0055(6) 0.0018(6)
O32 0.0144(7) 0.0329(8) 0.0264(8) 0.0030(6) 0.0030(6) -0.0036(6)
O34 0.0196(7) 0.0384(9) 0.0206(7) 0.0012(6) 0.0081(6) -0.0031(6)
O54 0.0235(8) 0.0373(8) 0.0233(8) 0.0024(7) 0.0049(7) -0.0005(7)
O1 0.0149(7) 0.0485(10) 0.0214(7) 0.0049(7) 0.0031(6) 0.0077(7)
O100 0.0244(9) 0.0339(9) 0.0214(8) 0.0019(7) 0.0081(7) -0.0022(7)
O105 0.0314(9) 0.0353(9) 0.0236(8) 0.0057(7) 0.0145(7) 0.0029(7)
O52 0.0197(8) 0.0368(9) 0.0378(9) 0.0017(6) 0.0154(7) -0.0023(7)
O2 0.0150(7) 0.0467(10) 0.0282(8) 0.0038(7) 0.0075(7) 0.0045(7)
O104 0.0268(8) 0.0426(10) 0.0290(8) 0.0020(7) 0.0159(7) 0.0003(8)
O101 0.0279(9) 0.0394(10) 0.0288(9) -0.0025(8) 0.0085(7) 0.0033(7)
N27 0.0135(8) 0.0242(8) 0.0233(9) 0.0001(6) 0.0078(7) -0.0025(6)
N41 0.0172(8) 0.0218(8) 0.0262(9) 0.0010(7) 0.0104(7) -0.0017(7)
N23 0.0164(8) 0.0250(8) 0.0203(8) 0.0000(7) 0.0074(7) -0.0001(7)
N67 0.0185(9) 0.0222(8) 0.0236(8) 0.0005(7) 0.0122(7) 0.0006(7)
N21 0.0128(8) 0.0232(8) 0.0200(8) 0.0001(6) 0.0058(7) -0.0005(6)
N61 0.0144(8) 0.0278(9) 0.0245(9) -0.0001(7) 0.0094(7) 0.0000(7)
N63 0.0190(9) 0.0281(9) 0.0224(8) -0.0001(7) 0.0111(7) 0.0008(7)
O103 0.0296(10) 0.0955(18) 0.0216(9) -0.0251(11) 0.0102(8) -0.0029(10)
N45 0.0164(8) 0.0253(9) 0.0234(9) 0.0010(7) 0.0086(7) -0.0011(7)
N47 0.0121(8) 0.0251(8) 0.0270(9) 0.0005(7) 0.0046(7) -0.0026(7)
N43 0.0155(9) 0.0225(8) 0.0268(9) 0.0010(6) 0.0047(7) -0.0012(7)
N25 0.0146(8) 0.0250(8) 0.0187(8) 0.0013(6) 0.0038(7) 0.0010(6)
N65 0.0147(8) 0.0231(8) 0.0210(8) 0.0011(6) 0.0073(7) 0.0015(7)
C9 0.0166(9) 0.0211(9) 0.0177(9) -0.0003(7) 0.0073(8) 0.0000(7)
C28 0.0156(9) 0.0194(9) 0.0208(9) -0.0013(7) 0.0066(8) -0.0014(7)
C68 0.0194(10) 0.0170(9) 0.0242(10) -0.0007(7) 0.0110(8) -0.0004(7)
C64 0.0168(9) 0.0189(9) 0.0223(10) -0.0015(7) 0.0090(8) -0.0010(7)
C5 0.0139(9) 0.0215(9) 0.0217(10) -0.0007(7) 0.0084(8) -0.0001(7)
C22 0.0156(10) 0.0245(10) 0.0221(10) -0.0005(8) 0.0078(8) -0.0002(8)
C4 0.0151(9) 0.0179(9) 0.0211(9) -0.0003(7) 0.0066(8) -0.0006(7)
C26 0.0152(9) 0.0204(9) 0.0227(10) -0.0003(7) 0.0053(8) -0.0022(8)
C3 0.0161(9) 0.0222(9) 0.0214(10) 0.0000(7) 0.0056(8) 0.0008(8)
C42 0.0134(10) 0.0236(10) 0.0307(11) 0.0011(7) 0.0076(8) -0.0013(8)
C62 0.0176(10) 0.0329(11) 0.0252(10) 0.0001(8) 0.0118(8) 0.0008(8)
C6 0.0187(9) 0.0199(9) 0.0190(9) -0.0013(7) 0.0078(8) -0.0009(7)
C29 0.0128(9) 0.0200(9) 0.0206(9) -0.0006(7) 0.0050(7) 0.0001(7)
C24 0.0146(9) 0.0180(9) 0.0218(10) 0.0000(7) 0.0063(8) 0.0003(7)
C8 0.0158(9) 0.0196(9) 0.0222(10) -0.0003(7) 0.0097(8) -0.0005(7)
C69 0.0151(9) 0.0193(9) 0.0225(10) 0.0004(7) 0.0086(8) 0.0003(7)
C7 0.0145(9) 0.0196(9) 0.0193(9) 0.0016(7) 0.0042(7) -0.0001(7)
C49 0.0132(9) 0.0206(9) 0.0238(10) 0.0003(7) 0.0072(8) -0.0015(7)
C48 0.0178(10) 0.0189(9) 0.0282(11) 0.0002(8) 0.0078(9) -0.0021(8)
C46 0.0167(10) 0.0204(9) 0.0291(11) -0.0007(7) 0.0089(8) -0.0022(8)
C30 0.0144(9) 0.0281(10) 0.0175(9) 0.0007(7) 0.0028(8) 0.0003(8)
C44 0.0159(9) 0.0184(9) 0.0253(10) -0.0011(7) 0.0078(8) -0.0025(8)
C66 0.0187(9) 0.0181(9) 0.0271(10) 0.0000(7) 0.0107(8) -0.0003(8)
C71 0.0199(10) 0.0316(11) 0.0235(10) 0.0017(9) 0.0048(8) 0.0005(9)
C31 0.0205(10) 0.0381(12) 0.0182(10) 0.0022(9) 0.0044(8) 0.0024(9)
C51 0.0279(12) 0.0360(12) 0.0226(10) -0.0008(9) 0.0119(9) -0.0024(9)
C50 0.0280(12) 0.0328(12) 0.0312(12) 0.0035(10) 0.0190(10) -0.0003(10)
C33 0.0148(10) 0.0335(11) 0.0327(12) 0.0018(8) 0.0125(9) -0.0035(9)
C53 0.0146(10) 0.0324(11) 0.0376(13) 0.0031(8) 0.0023(9) -0.0039(10)
C73 0.0266(12) 0.0373(12) 0.0315(12) 0.0016(9) 0.0198(10) 0.0014(10)
C70 0.0175(10) 0.0350(11) 0.0255(10) 0.0019(9) 0.0056(8) 0.0018(9)

loop_
_atom_type_symbol
_atom_type_description
_atom_type_scat_dispersion_real
_atom_type_scat_dispersion_imag
_atom_type_scat_source
C C 0.0033 0.0016 'International Tables Vol C Tables 4.2.6.8 and 6.1.1.4'
H H 0.0000 0.0000 'International Tables Vol C Tables 4.2.6.8 and 6.1.1.4'
N N 0.0061 0.0033 'International Tables Vol C Tables 4.2.6.8 and 6.1.1.4'
O O 0.0106 0.0060 'International Tables Vol C Tables 4.2.6.8 and 6.1.1.4'

loop_
_exptl_crystal_face_index_h
_exptl_crystal_face_index_k
_exptl_crystal_face_index_l
_exptl_crystal_face_perp_dist
1 10 -1 0.2177
1 0 -24 0.0308
-1 0 24 0.0308
-22 1 7 0.2931
1 -10 -1 0.1209
23 1 -8 0.3323

loop_
_geom_angle_atom_site_label_1
_geom_angle_atom_site_label_2
_geom_angle_atom_site_label_3
_geom_angle
C8 O12 H12 107(2)
C6 O10 H10 108(3)
H10A O102 H10B 109(3)
C7 O11 H11 111(2)
C3 O1 H1 111(2)
H10C O100 H10D 97(3)
H10E O105 H10F 109(4)
H10G O104 H10H 105(3)
H10I O101 H10J 99(3)
C28 N27 C33 116.29(17)
C26 N27 C28 126.45(17)
C26 N27 C33 117.24(17)
C42 N41 C49 106.10(18)
C42 N41 C50 126.3(2)
C49 N41 C50 127.5(2)
C22 N23 C24 103.11(17)
C68 N67 C73 117.64(18)
C66 N67 C68 126.75(17)
C66 N67 C73 115.61(18)
C22 N21 C29 106.10(17)
C22 N21 C30 126.55(18)
C29 N21 C30 127.34(17)
C62 N61 C69 106.06(18)
C62 N61 C70 126.25(19)
C69 N61 C70 127.66(18)
C62 N63 C64 103.07(18)
H10K O103 H10L 110(5)
C46 N45 C44 119.25(18)
C46 N45 C51 119.00(18)
C44 N45 C51 121.74(18)
C48 N47 C53 117.03(19)
C46 N47 C48 127.02(18)
C46 N47 C53 115.92(18)
C42 N43 C44 103.33(18)
C26 N25 C24 119.03(17)
C26 N25 C31 120.56(18)
C24 N25 C31 120.40(17)
C64 N65 C66 119.72(17)
C64 N65 C71 120.76(17)
C66 N65 C71 119.51(18)
C4 C9 H9 122.5(15)
C8 C9 C4 119.88(18)
C8 C9 H9 117.6(15)
O34 C28 N27 120.75(18)
O34 C28 C29 127.67(19)
N27 C28 C29 111.58(17)
O74 C68 N67 121.51(19)
O74 C68 C69 126.7(2)
N67 C68 C69 111.75(18)
N63 C64 N65 126.15(19)
N63 C64 C69 112.08(18)
N65 C64 C69 121.77(18)
C4 C5 H5 122.4(16)
C6 C5 C4 119.37(19)
C6 C5 H5 118.2(16)
N23 C22 N21 113.42(19)
N23 C22 H22 126.9(17)
N21 C22 H22 119.4(17)
C9 C4 C3 121.08(18)
C5 C4 C9 120.66(18)
C5 C4 C3 118.26(18)
O32 C26 N27 120.64(19)
O32 C26 N25 121.57(19)
N25 C26 N27 117.80(18)
O1 C3 C4 112.93(18)
O2 C3 O1 122.85(19)
O2 C3 C4 124.22(19)
N41 C42 H42 123(2)
N43 C42 N41 113.62(19)
N43 C42 H42 123(2)
N61 C62 N63 113.97(19)
N61 C62 H62 122.8(19)
N63 C62 H62 123.2(19)
O10 C6 C5 123.93(18)
O10 C6 C7 115.58(18)
C5 C6 C7 120.49(19)
N21 C29 C28 131.99(19)
C24 C29 N21 105.09(17)
C24 C29 C28 122.92(18)
N23 C24 N25 125.54(18)
N23 C24 C29 112.27(18)
C29 C24 N25 122.19(18)
O12 C8 C9 123.47(18)
O12 C8 C7 116.40(18)
C9 C8 C7 120.14(18)
N61 C69 C68 132.3(2)
C64 C69 N61 104.82(17)
C64 C69 C68 122.86(19)
O11 C7 C6 121.96(18)
O11 C7 C8 118.61(18)
C8 C7 C6 119.43(18)
N41 C49 C48 131.5(2)
C44 C49 N41 105.08(18)
C44 C49 C48 123.34(19)
O54 C48 N47 121.84(19)
O54 C48 C49 127.2(2)
N47 C48 C49 110.97(19)
O52 C46 N45 121.3(2)
O52 C46 N47 121.2(2)
N45 C46 N47 117.47(18)
N21 C30 H30A 109.5
N21 C30 H30B 109.5
N21 C30 H30C 109.5
H30A C30 H30B 109.5
H30A C30 H30C 109.5
H30B C30 H30C 109.5
N43 C44 N45 126.21(19)
N43 C44 C49 111.87(18)
C49 C44 N45 121.92(18)
O72 C66 N67 121.06(19)
O72 C66 N65 121.9(2)
N65 C66 N67 117.06(18)
N65 C71 H71A 109.5
N65 C71 H71B 109.5
N65 C71 H71C 109.5
H71A C71 H71B 109.5
H71A C71 H71C 109.5
H71B C71 H71C 109.5
N25 C31 H31A 109.5
N25 C31 H31B 109.5
N25 C31 H31C 109.5
H31A C31 H31B 109.5
H31A C31 H31C 109.5
H31B C31 H31C 109.5
N45 C51 H51A 109.5
N45 C51 H51B 109.5
N45 C51 H51C 109.5
H51A C51 H51B 109.5
H51A C51 H51C 109.5
H51B C51 H51C 109.5
N41 C50 H50A 108(2)
N41 C50 H50B 107(3)
N41 C50 H50C 108(2)
H50A C50 H50B 107(3)
H50A C50 H50C 115(3)
H50B C50 H50C 111(3)
N27 C33 H33A 109.5
N27 C33 H33B 109.5
N27 C33 H33C 109.5
H33A C33 H33B 109.5
H33A C33 H33C 109.5
H33B C33 H33C 109.5
N47 C53 H53A 109.5
N47 C53 H53B 109.5
N47 C53 H53C 109.5
H53A C53 H53B 109.5
H53A C53 H53C 109.5
H53B C53 H53C 109.5
N67 C73 H73A 109.5
N67 C73 H73B 109.5
N67 C73 H73C 109.5
H73A C73 H73B 109.5
H73A C73 H73C 109.5
H73B C73 H73C 109.5
N61 C70 H70A 109.5
N61 C70 H70B 109.5
N61 C70 H70C 109.5
H70A C70 H70B 109.5
H70A C70 H70C 109.5
H70B C70 H70C 109.5

loop_
_geom_bond_atom_site_label_1
_geom_bond_atom_site_label_2
_geom_bond_distance
O12 C8 1.366(2)
O12 H12 0.86(3)
O74 C68 1.234(3)
O10 C6 1.359(2)
O10 H10 0.86(4)
O72 C66 1.221(3)
O102 H10A 0.89(4)
O102 H10B 0.85(4)
O11 C7 1.356(2)
O11 H11 0.83(4)
O32 C26 1.229(3)
O34 C28 1.224(3)
O54 C48 1.221(3)
O1 C3 1.333(3)
O1 H1 0.85(3)
O100 H10C 0.83(4)
O100 H10D 0.82(4)
O105 H10E 0.86(5)
O105 H10F 0.88(4)
O52 C46 1.219(3)
O2 C3 1.213(3)
O104 H10G 0.91(3)
O104 H10H 0.93(5)
O101 H10I 0.94(4)
O101 H10J 0.88(4)
N27 C28 1.406(3)
N27 C26 1.396(3)
N27 C33 1.481(3)
N41 C42 1.339(3)
N41 C49 1.387(3)
N41 C50 1.458(3)
N23 C22 1.339(3)
N23 C24 1.358(3)
N67 C68 1.403(3)
N67 C66 1.399(3)
N67 C73 1.467(3)
N21 C22 1.342(3)
N21 C29 1.385(3)
N21 C30 1.456(3)
N61 C62 1.336(3)
N61 C69 1.385(3)
N61 C70 1.461(3)
N63 C64 1.353(3)
N63 C62 1.338(3)
O103 H10K 0.78(5)
O103 H10L 0.84(5)
N45 C46 1.374(3)
N45 C44 1.375(3)
N45 C51 1.466(3)
N47 C48 1.412(3)
N47 C46 1.396(3)
N47 C53 1.471(3)
N43 C42 1.336(3)
N43 C44 1.360(3)
N25 C26 1.370(3)
N25 C24 1.376(3)
N25 C31 1.465(3)
N65 C64 1.365(3)
N65 C66 1.372(3)
N65 C71 1.465(3)
C9 C4 1.396(3)
C9 C8 1.383(3)
C9 H9 1.00(3)
C28 C29 1.426(3)
C68 C69 1.415(3)
C64 C69 1.378(3)
C5 C4 1.388(3)
C5 C6 1.386(3)
C5 H5 0.97(3)
C22 H22 0.97(3)
C4 C3 1.481(3)
C42 H42 0.92(3)
C62 H62 0.96(3)
C6 C7 1.403(3)
C29 C24 1.364(3)
C8 C7 1.395(3)
C49 C48 1.425(3)
C49 C44 1.370(3)
C30 H30A 0.9800
C30 H30B 0.9800
C30 H30C 0.9800
C71 H71A 0.9800
C71 H71B 0.9800
C71 H71C 0.9800
C31 H31A 0.9800
C31 H31B 0.9800
C31 H31C 0.9800
C51 H51A 0.9800
C51 H51B 0.9800
C51 H51C 0.9800
C50 H50A 0.94(3)
C50 H50B 0.96(4)
C50 H50C 1.00(4)
C33 H33A 0.9800
C33 H33B 0.9800
C33 H33C 0.9800
C53 H53A 0.9800
C53 H53B 0.9800
C53 H53C 0.9800
C73 H73A 0.9800
C73 H73B 0.9800
C73 H73C 0.9800
C70 H70A 0.9800
C70 H70B 0.9800
C70 H70C 0.9800

loop_
_geom_hbond_atom_site_label_D
_geom_hbond_atom_site_label_H
_geom_hbond_atom_site_label_A
_geom_hbond_site_symmetry_A
_geom_hbond_distance_DH
_geom_hbond_distance_HA
_geom_hbond_distance_DA
_geom_hbond_angle_DHA
_geom_hbond_publ_flag
O1 H1 O32 2_564 0.85(3) 1.86(3) 2.672(2) 161(3) yes
O10 H10 O104 . 0.86(4) 1.79(4) 2.643(2) 174(4) yes
O11 H11 O10 . 0.83(3) 2.32(4) 2.709(2) 109(3) yes
O11 H11 O102 . 0.83(4) 1.88(4) 2.680(2) 161(3) yes
O12 H12 O100 2_564 0.86(3) 1.86(3) 2.702(2) 166(3) yes
O100 H10C O105 . 0.83(4) 2.07(4) 2.851(3) 157(4) yes
O100 H10D O10 . 0.82(4) 2.74(3) 3.286(2) 126(3) yes
O100 H10D O102 . 0.82(4) 2.02(4) 2.798(3) 158(3) yes
O101 H10I N43 2_575 0.94(4) 1.97(4) 2.898(3) 170(3) yes
O101 H10J O100 . 0.88(4) 2.09(4) 2.960(3) 170(4) yes
O102 H10A O101 1_545 0.89(4) 1.87(4) 2.754(3) 169(4) yes
O102 H10B O103 . 0.85(4) 1.85(4) 2.691(3) 173(3) yes
O103 H10K O34 2_665 0.78(5) 2.06(5) 2.832(3) 168(5) yes
O103 H10L N23 1_655 0.84(5) 1.99(5) 2.823(3) 168(4) yes
O104 H10G O1 2_565 0.91(3) 2.50(3) 3.011(2) 116(2) yes
O104 H10G O105 . 0.91(3) 2.03(3) 2.857(3) 151(3) yes
O104 H10H O74 2_565 0.93(5) 2.00(5) 2.924(2) 171(4) yes
O105 H10E O74 2_575 0.86(5) 2.11(5) 2.952(2) 169(4) yes
O105 H10F N63 . 0.88(4) 1.92(4) 2.798(2) 173(4) yes
C22 H22 O72 1_455 0.97(3) 2.38(3) 3.227(3) 146(2) yes
C30 H30C O12 1_455 0.98 2.71 3.247(3) 114.7 yes
C31 H31C O2 2_565 0.98 2.40 3.326(3) 157.8 yes
C42 H42 O12 1_565 0.92(3) 2.45(3) 3.254(3) 146(3) yes
C42 H42 O72 . 0.92(3) 2.66(3) 3.136(3) 113(2) yes
C62 H62 O52 1_455 0.96(3) 2.24(3) 3.119(3) 151(3) yes

_cod_database_fobs_code 2242434
